data_4038448
loop_
_publ_author_name
'Ma, Shanshan'
'Yu, Aimin'
'Zhang, Shunguang'
'Zhang, Lei'
'Meng, Xiangtai'

_publ_section_title
;
 Construction of [6-5-5-6-6] Pentacyclic Skeleton via Phosphine Catalyzed
 Domino Reaction and Mechanism Study.
;
_journal_name_full 'The Journal of organic chemistry'
_journal_paper_doi 10.1021/acs.joc.0c00566
_journal_year 2020
_chemical_formula_moiety 'C28 H24 Cl N O4 S2'
_chemical_formula_sum 'C28 H24 Cl N O4 S2'
_chemical_formula_weight 538.05
_space_group_crystal_system triclinic
_space_group_IT_number 2
_space_group_name_Hall '-P 1'
_space_group_name_H-M_alt 'P -1'
_atom_sites_solution_hydrogens geom
_atom_sites_solution_primary dual
_audit_creation_date 2017-10-27
_audit_creation_method
;
Olex2 1.2
(compiled 2017.08.10 svn.r3458 for OlexSys, GUI svn.r5381)
;
_cell_angle_alpha 91.482(8)
_cell_angle_beta 91.077(8)
_cell_angle_gamma 98.721(8)
_cell_formula_units_Z 2
_cell_length_a 8.0583(8)
_cell_length_b 10.8415(10)
_cell_length_c 14.8495(14)
_cell_measurement_reflns_used 2058
_cell_measurement_temperature 293(2)
_cell_measurement_theta_max 30.9640
_cell_measurement_theta_min 2.4510
_cell_volume 1281.5(2)
_computing_cell_refinement 'CrysAlisPro 1.171.39.7e (Rigaku OD, 2015)'
_computing_data_collection 'CrysAlisPro 1.171.39.7e (Rigaku OD, 2015)'
_computing_data_reduction 'CrysAlisPro 1.171.39.7e (Rigaku OD, 2015)'
_computing_molecular_graphics 'Olex2 (Dolomanov et al., 2009)'
_computing_publication_material 'Olex2 (Dolomanov et al., 2009)'
_computing_structure_refinement 'ShelXL (Sheldrick, 2015)'
_computing_structure_solution 'ShelXT (Sheldrick, 2015)'
_diffrn_ambient_temperature 293(2)
_diffrn_detector 'CCD plate'
_diffrn_measured_fraction_theta_full 0.998
_diffrn_measured_fraction_theta_max 0.998
_diffrn_measurement_details
;
List of Runs (angles in degrees, time in seconds):

  # Type    Start    End  Width  t~exp~   \w     \q     \k     \f   Frames
--------------------------------------------------------------------------
  1  \w    -75.00 120.00   1.00    8.00    --   30.00  54.00 240.00  195
  2  \w    -75.00  30.00   1.00    8.00    --   30.00  54.00   0.00  105
;
_diffrn_measurement_device 'abstract diffractometer'
_diffrn_measurement_device_type 'dtrek-CrysAlisPro-abstract goniometer imported rigaku-d*trek images'
_diffrn_measurement_method '\w scans'
_diffrn_orient_matrix_type 'CrysAlisPro convention (1999,Acta A55,543-557)'
_diffrn_orient_matrix_UB_11 -0.0073573000
_diffrn_orient_matrix_UB_12 -0.0424729000
_diffrn_orient_matrix_UB_13 0.0357620000
_diffrn_orient_matrix_UB_21 -0.0053722000
_diffrn_orient_matrix_UB_22 -0.0506794000
_diffrn_orient_matrix_UB_23 -0.0316346000
_diffrn_orient_matrix_UB_31 0.0886065000
_diffrn_orient_matrix_UB_32 0.0035311000
_diffrn_orient_matrix_UB_33 0.0021557000
_diffrn_radiation_monochromator graphite
_diffrn_radiation_probe x-ray
_diffrn_radiation_type MoK\a
_diffrn_radiation_wavelength 0.71073
_diffrn_reflns_av_R_equivalents 0.0213
_diffrn_reflns_av_unetI/netI 0.0415
_diffrn_reflns_Laue_measured_fraction_full 0.998
_diffrn_reflns_Laue_measured_fraction_max 0.998
_diffrn_reflns_limit_h_max 9
_diffrn_reflns_limit_h_min -9
_diffrn_reflns_limit_k_max 11
_diffrn_reflns_limit_k_min -12
_diffrn_reflns_limit_l_max 17
_diffrn_reflns_limit_l_min -17
_diffrn_reflns_number 6238
_diffrn_reflns_point_group_measured_fraction_full 0.998
_diffrn_reflns_point_group_measured_fraction_max 0.998
_diffrn_reflns_theta_full 25.002
_diffrn_reflns_theta_max 25.002
_diffrn_reflns_theta_min 2.312
_diffrn_source 'fine-focus sealed X-ray tube'
_diffrn_source_type 'Enhance (Mo) X-ray Source'
_exptl_absorpt_coefficient_mu 0.348
_exptl_absorpt_correction_T_max 1.00000
_exptl_absorpt_correction_T_min 0.76597
_exptl_absorpt_correction_type multi-scan
_exptl_absorpt_process_details
;
CrysAlisPro 1.171.39.7e (Rigaku Oxford Diffraction, 2015)
Empirical absorption correction using spherical harmonics,
 implemented in SCALE3 ABSPACK scaling algorithm.
;
_exptl_crystal_density_diffrn 1.394
_exptl_crystal_description BLOCK
_exptl_crystal_F_000 560
_refine_diff_density_max 0.206
_refine_diff_density_min -0.320
_refine_diff_density_rms 0.045
_refine_ls_extinction_method none
_refine_ls_goodness_of_fit_ref 1.047
_refine_ls_hydrogen_treatment constr
_refine_ls_matrix_type full
_refine_ls_number_parameters 327
_refine_ls_number_reflns 4513
_refine_ls_number_restraints 0
_refine_ls_restrained_S_all 1.047
_refine_ls_R_factor_all 0.0548
_refine_ls_R_factor_gt 0.0393
_refine_ls_shift/su_max 0.000
_refine_ls_shift/su_mean 0.000
_refine_ls_structure_factor_coef Fsqd
_refine_ls_weighting_details 'w=1/[\s^2^(Fo^2^)+(0.0478P)^2^+0.1649P] where P=(Fo^2^+2Fc^2^)/3'
_refine_ls_weighting_scheme calc
_refine_ls_wR_factor_gt 0.0941
_refine_ls_wR_factor_ref 0.1052
_reflns_Friedel_coverage 0.000
_reflns_number_gt 3566
_reflns_number_total 4513
_reflns_threshold_expression 'I > 2\s(I)'
_cod_data_source_file jo0c00566_si_003.cif
_cod_data_source_block 3
_cod_database_code 4038448
_shelx_shelxl_version_number 2017/1
_shelx_space_group_comment
;
The symmetry employed for this shelxl refinement is uniquely defined
by the following loop, which should always be used as a source of
symmetry information in preference to the above space-group names.
They are only intended as comments.
;
_reflns_odcompleteness_completeness 82.81
_reflns_odcompleteness_iscentric 1
_reflns_odcompleteness_theta 32.94
_olex2_refinement_description
;
1. Fixed Uiso
 At 1.2 times of:
  All C(H) groups, All C(H,H) groups
 At 1.5 times of:
  All C(H,H,H) groups
2.a Ternary CH refined with riding coordinates:
 C009(H009), C00C(H00C)
2.b Secondary CH2 refined with riding coordinates:
 C00F(H00A,H00B), C00Y(H00D,H00F)
2.c Aromatic/amide H refined with riding coordinates:
 C00E(H00E), C00L(H00L), C00N(H00N), C00O(H00O), C00P(H00P), C00Q(H00Q),
 C00R(H00R), C00T(H00T), C00U(H00U), C00V(H00V), C00W(H00W), C00X(H00X)
2.d Idealised Me refined as rotating group:
 C00Z(H00G,H00H,H00I), C010(H01A,H01B,H01C)
;
_olex2_submission_special_instructions 'No special instructions were received'
_oxdiff_exptl_absorpt_empirical_details
;
Empirical correction (ABSPACK) includes:
- Absorption correction using spherical harmonics
- Frame scaling
;
_oxdiff_exptl_absorpt_empirical_full_max 1.679
_oxdiff_exptl_absorpt_empirical_full_min 0.717

loop_
_space_group_symop_operation_xyz
'x, y, z'
'-x, -y, -z'

loop_
_atom_site_label
_atom_site_type_symbol
_atom_site_fract_x
_atom_site_fract_y
_atom_site_fract_z
_atom_site_U_iso_or_equiv
_atom_site_adp_type
_atom_site_occupancy
_atom_site_site_symmetry_order
_atom_site_calc_flag
_atom_site_refinement_flags_posn
_atom_site_refinement_flags_adp
_atom_site_refinement_flags_occupancy
_atom_site_disorder_assembly
_atom_site_disorder_group
S01 S 0.49184(7) 0.43137(5) 0.20903(4) 0.03723(16) Uani 1 1 d . . . . .
S02 S 0.21355(7) -0.06581(5) 0.51063(4) 0.03724(16) Uani 1 1 d . . . . .
Cl03 Cl 0.41155(11) 0.13861(7) 0.90179(4) 0.0696(2) Uani 1 1 d . . . . .
O004 O 0.5575(2) 0.53291(14) 0.26938(11) 0.0488(4) Uani 1 1 d . . . . .
O005 O 0.3559(2) 0.44386(16) 0.14865(11) 0.0521(4) Uani 1 1 d . . . . .
O006 O 0.2541(2) 0.50041(14) 0.42717(13) 0.0594(5) Uani 1 1 d . . . . .
O007 O 0.0513(2) 0.35462(16) 0.37221(14) 0.0611(5) Uani 1 1 d . . . . .
N008 N 0.4324(2) 0.31245(16) 0.27488(11) 0.0373(4) Uani 1 1 d . . . . .
C009 C 0.2309(3) 0.15687(17) 0.40135(13) 0.0286(4) Uani 1 1 d . . . . .
H009 H 0.111372 0.146805 0.415533 0.034 Uiso 1 1 calc R . . . .
C00A C 0.3451(3) 0.17152(19) 0.55059(14) 0.0319(5) Uani 1 1 d . . . . .
C00B C 0.3092(3) 0.29313(18) 0.42546(13) 0.0306(5) Uani 1 1 d . . . . .
C00C C 0.3190(3) 0.08305(18) 0.46934(13) 0.0302(5) Uani 1 1 d . . . . .
H00C H 0.428813 0.071255 0.446199 0.036 Uiso 1 1 calc R . . . .
C00D C 0.2452(3) 0.12001(19) 0.30387(14) 0.0318(5) Uani 1 1 d . . . . .
C00E C 0.3448(3) 0.28876(19) 0.52610(14) 0.0361(5) Uani 1 1 d . . . . .
H00E H 0.363754 0.358210 0.565100 0.043 Uiso 1 1 calc R . . . .
C00F C 0.4712(3) 0.3239(2) 0.37201(14) 0.0355(5) Uani 1 1 d . . . . .
H00A H 0.524711 0.408240 0.387410 0.043 Uiso 1 1 calc R . . . .
H00B H 0.548523 0.267094 0.387826 0.043 Uiso 1 1 calc R . . . .
C00G C 0.2680(3) -0.01923(19) 0.62412(15) 0.0340(5) Uani 1 1 d . . . . .
C00H C 0.3376(3) 0.19566(19) 0.24214(14) 0.0341(5) Uani 1 1 d . . . . .
C00I C 0.3399(3) 0.10683(19) 0.63570(14) 0.0341(5) Uani 1 1 d . . . . .
C00J C 0.6581(3) 0.3940(2) 0.14342(14) 0.0352(5) Uani 1 1 d . . . . .
C00K C 0.1888(3) 0.3837(2) 0.40385(15) 0.0376(5) Uani 1 1 d . . . . .
C00L C 0.3829(3) 0.1557(2) 0.72164(15) 0.0411(5) Uani 1 1 d . . . . .
H00L H 0.429252 0.239194 0.730435 0.049 Uiso 1 1 calc R . . . .
C00M C 0.3555(3) 0.0782(2) 0.79391(15) 0.0433(6) Uani 1 1 d . . . . .
C00N C 0.8102(3) 0.3834(2) 0.18514(15) 0.0400(5) Uani 1 1 d . . . . .
H00N H 0.824321 0.395153 0.247233 0.048 Uiso 1 1 calc R . . . .
C00O C 0.1584(3) 0.0056(2) 0.27264(15) 0.0431(6) Uani 1 1 d . . . . .
H00O H 0.096878 -0.046163 0.313076 0.052 Uiso 1 1 calc R . . . .
C00P C 0.2380(3) -0.0954(2) 0.69735(16) 0.0430(6) Uani 1 1 d . . . . .
H00P H 0.188338 -0.178304 0.689373 0.052 Uiso 1 1 calc R . . . .
C00Q C 0.6389(3) 0.3788(2) 0.05088(15) 0.0448(6) Uani 1 1 d . . . . .
H00Q H 0.536954 0.386707 0.022906 0.054 Uiso 1 1 calc R . . . .
C00R C 0.2835(3) -0.0457(2) 0.78264(16) 0.0482(6) Uani 1 1 d . . . . .
H00R H 0.265736 -0.095743 0.832547 0.058 Uiso 1 1 calc R . . . .
C00S C 0.9236(3) 0.3388(2) 0.04049(17) 0.0449(6) Uani 1 1 d . . . . .
C00T C 0.9398(3) 0.3553(2) 0.13375(16) 0.0450(6) Uani 1 1 d . . . . .
H00T H 1.041322 0.346927 0.161959 0.054 Uiso 1 1 calc R . . . .
C00U C 0.3387(3) 0.1569(2) 0.15181(15) 0.0482(6) Uani 1 1 d . . . . .
H00U H 0.399454 0.207684 0.110582 0.058 Uiso 1 1 calc R . . . .
C00V C 0.7712(3) 0.3518(2) 0.00012(16) 0.0500(6) Uani 1 1 d . . . . .
H00V H 0.757820 0.342279 -0.062137 0.060 Uiso 1 1 calc R . . . .
C00W C 0.2498(3) 0.0431(2) 0.12371(16) 0.0552(7) Uani 1 1 d . . . . .
H00W H 0.250174 0.018058 0.063354 0.066 Uiso 1 1 calc R . . . .
C00X C 0.1607(4) -0.0333(2) 0.18379(16) 0.0554(7) Uani 1 1 d . . . . .
H00X H 0.102655 -0.110600 0.164714 0.066 Uiso 1 1 calc R . . . .
C00Y C 0.1471(5) 0.5969(3) 0.4135(2) 0.0767(10) Uani 1 1 d . . . . .
H00D H 0.031092 0.562094 0.423713 0.092 Uiso 1 1 calc R . . . .
H00F H 0.179408 0.665171 0.456848 0.092 Uiso 1 1 calc R . . . .
C00Z C 1.0665(3) 0.3084(3) -0.0153(2) 0.0661(8) Uani 1 1 d . . . . .
H00G H 1.170156 0.354093 0.008414 0.099 Uiso 1 1 calc GR . . . .
H00H H 1.049717 0.331088 -0.076478 0.099 Uiso 1 1 calc GR . . . .
H00I H 1.070948 0.220479 -0.013446 0.099 Uiso 1 1 calc GR . . . .
C010 C 0.1621(5) 0.6443(3) 0.3221(2) 0.0963(12) Uani 1 1 d . . . . .
H01A H 0.133815 0.576355 0.279155 0.144 Uiso 1 1 calc GR . . . .
H01B H 0.275388 0.683672 0.313308 0.144 Uiso 1 1 calc GR . . . .
H01C H 0.086945 0.704103 0.314010 0.144 Uiso 1 1 calc GR . . . .

loop_
_atom_site_aniso_label
_atom_site_aniso_U_11
_atom_site_aniso_U_22
_atom_site_aniso_U_33
_atom_site_aniso_U_23
_atom_site_aniso_U_13
_atom_site_aniso_U_12
S01 0.0389(3) 0.0322(3) 0.0396(3) 0.0054(2) 0.0039(3) 0.0013(2)
S02 0.0428(3) 0.0244(3) 0.0421(3) 0.0013(2) -0.0022(3) -0.0020(2)
Cl03 0.1026(6) 0.0726(5) 0.0328(3) -0.0032(3) 0.0010(4) 0.0117(4)
O004 0.0627(11) 0.0296(9) 0.0509(10) -0.0007(7) 0.0084(9) -0.0040(8)
O005 0.0417(9) 0.0618(11) 0.0551(10) 0.0126(8) -0.0009(8) 0.0142(8)
O006 0.0740(12) 0.0233(9) 0.0803(13) -0.0075(8) -0.0089(11) 0.0085(8)
O007 0.0534(11) 0.0413(10) 0.0894(14) 0.0022(9) -0.0171(11) 0.0114(9)
N008 0.0451(11) 0.0328(10) 0.0292(9) 0.0008(7) 0.0029(9) -0.0099(8)
C009 0.0293(10) 0.0216(10) 0.0335(11) 0.0005(8) 0.0009(9) -0.0010(8)
C00A 0.0308(11) 0.0281(11) 0.0341(12) -0.0021(9) 0.0000(9) -0.0030(9)
C00B 0.0364(11) 0.0227(11) 0.0313(11) -0.0016(8) 0.0015(9) 0.0002(9)
C00C 0.0290(10) 0.0261(11) 0.0346(11) -0.0005(8) 0.0024(9) 0.0014(8)
C00D 0.0331(11) 0.0271(11) 0.0342(12) -0.0016(9) -0.0026(10) 0.0027(9)
C00E 0.0444(13) 0.0285(12) 0.0320(12) -0.0027(9) -0.0007(10) -0.0042(10)
C00F 0.0374(12) 0.0313(12) 0.0345(12) -0.0001(9) -0.0005(10) -0.0050(9)
C00G 0.0324(11) 0.0283(11) 0.0413(12) 0.0030(9) 0.0030(10) 0.0037(9)
C00H 0.0358(12) 0.0297(12) 0.0343(12) -0.0031(9) -0.0003(10) -0.0020(9)
C00I 0.0361(12) 0.0306(12) 0.0348(12) 0.0018(9) 0.0021(10) 0.0025(9)
C00J 0.0341(12) 0.0325(12) 0.0370(12) 0.0078(9) 0.0010(10) -0.0028(9)
C00K 0.0512(14) 0.0274(12) 0.0345(12) -0.0005(9) 0.0045(11) 0.0069(10)
C00L 0.0491(14) 0.0355(13) 0.0375(13) -0.0011(10) 0.0014(11) 0.0024(10)
C00M 0.0488(14) 0.0497(15) 0.0313(12) 0.0017(10) 0.0012(11) 0.0072(11)
C00N 0.0396(13) 0.0433(13) 0.0343(12) 0.0051(10) -0.0060(11) -0.0021(10)
C00O 0.0551(15) 0.0288(12) 0.0406(13) -0.0011(10) -0.0004(12) -0.0083(10)
C00P 0.0454(14) 0.0340(13) 0.0487(14) 0.0085(10) 0.0008(12) 0.0013(10)
C00Q 0.0379(13) 0.0581(16) 0.0375(13) 0.0058(11) -0.0055(11) 0.0038(11)
C00R 0.0554(15) 0.0483(15) 0.0419(14) 0.0141(11) 0.0084(12) 0.0080(12)
C00S 0.0375(13) 0.0424(14) 0.0525(15) -0.0013(11) 0.0051(12) -0.0015(10)
C00T 0.0318(12) 0.0517(15) 0.0505(15) 0.0055(11) -0.0049(12) 0.0028(11)
C00U 0.0581(16) 0.0472(15) 0.0352(13) -0.0024(11) 0.0055(12) -0.0053(12)
C00V 0.0493(15) 0.0642(17) 0.0341(13) 0.0004(11) 0.0013(12) 0.0013(13)
C00W 0.0744(19) 0.0511(16) 0.0354(13) -0.0113(11) -0.0010(13) -0.0032(14)
C00X 0.0767(19) 0.0389(14) 0.0437(14) -0.0109(11) -0.0056(14) -0.0099(13)
C00Y 0.111(3) 0.0327(15) 0.092(2) -0.0026(15) 0.000(2) 0.0279(16)
C00Z 0.0491(16) 0.075(2) 0.0728(19) -0.0152(16) 0.0093(15) 0.0062(15)
C010 0.111(3) 0.061(2) 0.124(3) 0.035(2) 0.027(3) 0.029(2)

loop_
_atom_type_symbol
_atom_type_description
_atom_type_scat_dispersion_real
_atom_type_scat_dispersion_imag
_atom_type_scat_source
C C 0.0033 0.0016 'International Tables Vol C Tables 4.2.6.8 and 6.1.1.4'
H H 0.0000 0.0000 'International Tables Vol C Tables 4.2.6.8 and 6.1.1.4'
Cl Cl 0.1484 0.1585 'International Tables Vol C Tables 4.2.6.8 and 6.1.1.4'
N N 0.0061 0.0033 'International Tables Vol C Tables 4.2.6.8 and 6.1.1.4'
O O 0.0106 0.0060 'International Tables Vol C Tables 4.2.6.8 and 6.1.1.4'
S S 0.1246 0.1234 'International Tables Vol C Tables 4.2.6.8 and 6.1.1.4'

loop_
_geom_angle_atom_site_label_1
_geom_angle_atom_site_label_2
_geom_angle_atom_site_label_3
_geom_angle
_geom_angle_site_symmetry_1
_geom_angle_site_symmetry_3
_geom_angle_publ_flag
O004 S01 N008 104.97(9) . . ?
O004 S01 C00J 107.96(10) . . ?
O005 S01 O004 119.70(11) . . ?
O005 S01 N008 108.57(10) . . ?
O005 S01 C00J 107.29(10) . . ?
N008 S01 C00J 107.86(10) . . ?
C00G S02 C00C 91.80(9) . . ?
C00K O006 C00Y 117.0(2) . . ?
C00F N008 S01 120.21(14) . . ?
C00H N008 S01 123.13(14) . . ?
C00H N008 C00F 116.63(16) . . ?
C00B C009 H009 108.1 . . ?
C00C C009 H009 108.1 . . ?
C00C C009 C00B 102.24(15) . . ?
C00D C009 H009 108.1 . . ?
C00D C009 C00B 114.08(16) . . ?
C00D C009 C00C 115.86(17) . . ?
C00E C00A C00C 110.66(18) . . ?
C00E C00A C00I 135.7(2) . . ?
C00I C00A C00C 112.87(17) . . ?
C00E C00B C009 102.54(16) . . ?
C00E C00B C00F 112.08(17) . . ?
C00F C00B C009 108.02(16) . . ?
C00K C00B C009 111.51(17) . . ?
C00K C00B C00E 112.00(18) . . ?
C00K C00B C00F 110.40(17) . . ?
S02 C00C H00C 109.0 . . ?
C009 C00C S02 120.83(14) . . ?
C009 C00C H00C 109.0 . . ?
C00A C00C S02 105.90(14) . . ?
C00A C00C C009 102.48(16) . . ?
C00A C00C H00C 109.0 . . ?
C00H C00D C009 123.56(18) . . ?
C00O C00D C009 118.44(19) . . ?
C00O C00D C00H 118.0(2) . . ?
C00A C00E C00B 110.46(18) . . ?
C00A C00E H00E 124.8 . . ?
C00B C00E H00E 124.8 . . ?
N008 C00F C00B 110.13(16) . . ?
N008 C00F H00A 109.6 . . ?
N008 C00F H00B 109.6 . . ?
C00B C00F H00A 109.6 . . ?
C00B C00F H00B 109.6 . . ?
H00A C00F H00B 108.1 . . ?
C00I C00G S02 114.06(16) . . ?
C00P C00G S02 124.82(17) . . ?
C00P C00G C00I 121.1(2) . . ?
C00D C00H N008 118.13(18) . . ?
C00D C00H C00U 120.05(19) . . ?
C00U C00H N008 121.81(19) . . ?
C00G C00I C00A 111.45(18) . . ?
C00L C00I C00A 128.7(2) . . ?
C00L C00I C00G 119.6(2) . . ?
C00N C00J S01 119.33(17) . . ?
C00Q C00J S01 120.48(17) . . ?
C00Q C00J C00N 120.2(2) . . ?
O006 C00K C00B 111.5(2) . . ?
O007 C00K O006 123.7(2) . . ?
O007 C00K C00B 124.8(2) . . ?
C00I C00L H00L 120.6 . . ?
C00M C00L C00I 118.7(2) . . ?
C00M C00L H00L 120.6 . . ?
C00L C00M Cl03 118.94(19) . . ?
C00L C00M C00R 121.7(2) . . ?
C00R C00M Cl03 119.40(18) . . ?
C00J C00N H00N 120.4 . . ?
C00T C00N C00J 119.2(2) . . ?
C00T C00N H00N 120.4 . . ?
C00D C00O H00O 119.0 . . ?
C00X C00O C00D 122.0(2) . . ?
C00X C00O H00O 119.0 . . ?
C00G C00P H00P 120.7 . . ?
C00R C00P C00G 118.6(2) . . ?
C00R C00P H00P 120.7 . . ?
C00J C00Q H00Q 120.1 . . ?
C00V C00Q C00J 119.9(2) . . ?
C00V C00Q H00Q 120.1 . . ?
C00M C00R H00R 119.9 . . ?
C00P C00R C00M 120.2(2) . . ?
C00P C00R H00R 119.9 . . ?
C00T C00S C00Z 121.5(2) . . ?
C00V C00S C00T 117.9(2) . . ?
C00V C00S C00Z 120.6(2) . . ?
C00N C00T C00S 121.9(2) . . ?
C00N C00T H00T 119.1 . . ?
C00S C00T H00T 119.1 . . ?
C00H C00U H00U 120.0 . . ?
C00W C00U C00H 120.0(2) . . ?
C00W C00U H00U 120.0 . . ?
C00Q C00V C00S 121.0(2) . . ?
C00Q C00V H00V 119.5 . . ?
C00S C00V H00V 119.5 . . ?
C00U C00W H00W 119.6 . . ?
C00X C00W C00U 120.7(2) . . ?
C00X C00W H00W 119.6 . . ?
C00O C00X H00X 120.4 . . ?
C00W C00X C00O 119.2(2) . . ?
C00W C00X H00X 120.4 . . ?
O006 C00Y H00D 109.4 . . ?
O006 C00Y H00F 109.4 . . ?
H00D C00Y H00F 108.0 . . ?
C010 C00Y O006 111.1(3) . . ?
C010 C00Y H00D 109.4 . . ?
C010 C00Y H00F 109.4 . . ?
C00S C00Z H00G 109.5 . . ?
C00S C00Z H00H 109.5 . . ?
C00S C00Z H00I 109.5 . . ?
H00G C00Z H00H 109.5 . . ?
H00G C00Z H00I 109.5 . . ?
H00H C00Z H00I 109.5 . . ?
C00Y C010 H01A 109.5 . . ?
C00Y C010 H01B 109.5 . . ?
C00Y C010 H01C 109.5 . . ?
H01A C010 H01B 109.5 . . ?
H01A C010 H01C 109.5 . . ?
H01B C010 H01C 109.5 . . ?

loop_
_geom_bond_atom_site_label_1
_geom_bond_atom_site_label_2
_geom_bond_distance
_geom_bond_site_symmetry_2
_geom_bond_publ_flag
S01 O004 1.4315(16) . ?
S01 O005 1.4268(16) . ?
S01 N008 1.6562(18) . ?
S01 C00J 1.761(2) . ?
S02 C00C 1.832(2) . ?
S02 C00G 1.774(2) . ?
Cl03 C00M 1.740(2) . ?
O006 C00K 1.329(3) . ?
O006 C00Y 1.468(3) . ?
O007 C00K 1.189(3) . ?
N008 C00F 1.468(3) . ?
N008 C00H 1.444(2) . ?
C009 H009 0.9800 . ?
C009 C00B 1.546(3) . ?
C009 C00C 1.534(3) . ?
C009 C00D 1.503(3) . ?
C00A C00C 1.513(3) . ?
C00A C00E 1.331(3) . ?
C00A C00I 1.459(3) . ?
C00B C00E 1.520(3) . ?
C00B C00F 1.538(3) . ?
C00B C00K 1.517(3) . ?
C00C H00C 0.9800 . ?
C00D C00H 1.395(3) . ?
C00D C00O 1.392(3) . ?
C00E H00E 0.9300 . ?
C00F H00A 0.9700 . ?
C00F H00B 0.9700 . ?
C00G C00I 1.406(3) . ?
C00G C00P 1.385(3) . ?
C00H C00U 1.396(3) . ?
C00I C00L 1.387(3) . ?
C00J C00N 1.385(3) . ?
C00J C00Q 1.383(3) . ?
C00L H00L 0.9300 . ?
C00L C00M 1.381(3) . ?
C00M C00R 1.385(3) . ?
C00N H00N 0.9300 . ?
C00N C00T 1.371(3) . ?
C00O H00O 0.9300 . ?
C00O C00X 1.376(3) . ?
C00P H00P 0.9300 . ?
C00P C00R 1.384(3) . ?
C00Q H00Q 0.9300 . ?
C00Q C00V 1.380(3) . ?
C00R H00R 0.9300 . ?
C00S C00T 1.393(3) . ?
C00S C00V 1.385(3) . ?
C00S C00Z 1.503(3) . ?
C00T H00T 0.9300 . ?
C00U H00U 0.9300 . ?
C00U C00W 1.379(3) . ?
C00V H00V 0.9300 . ?
C00W H00W 0.9300 . ?
C00W C00X 1.371(4) . ?
C00X H00X 0.9300 . ?
C00Y H00D 0.9700 . ?
C00Y H00F 0.9700 . ?
C00Y C010 1.464(4) . ?
C00Z H00G 0.9600 . ?
C00Z H00H 0.9600 . ?
C00Z H00I 0.9600 . ?
C010 H01A 0.9600 . ?
C010 H01B 0.9600 . ?
C010 H01C 0.9600 . ?
